data_2226939
loop_
_publ_author_name
'Abedi, Anita'
'Yahyazade Bali, Effat'

_publ_contact_author
;
  'Abedi, Anita'
   Department of Chemistry
   Islamic Azad University
   North Tehran Branch
   Tehran
   Iran
;
_publ_section_title
;
 (2,2'-Dimethyl-4,4'-bi-1,3-thiazole-\k^2^<i>N</i>,<i>N</i>')diiodidomercury(II)
;
_journal_coeditor_code HY2334
_journal_issue 8
_journal_name_full 'Acta Crystallographica Section E'
_journal_page_first m1023
_journal_paper_doi 10.1107/S1600536810029302
_journal_volume 66
_journal_year 2010
_chemical_formula_iupac '[Hg I2 (C8 H8 N2 S2)]'
_chemical_formula_moiety 'C8 H8 Hg I2 N2 S2'
_chemical_formula_sum 'C8 H8 Hg I2 N2 S2'
_chemical_formula_weight 650.67
_chemical_name_systematic
;
(2,2'-Dimethyl-4,4'-bi-1,3-thiazole-\k^2^<i>N</i>,<i>N</i>')diiodidomercury(II)
;
_space_group_IT_number 61
_space_group_name_Hall '-P 2ac 2ab'
_symmetry_cell_setting orthorhombic
_symmetry_space_group_name_Hall '-P 2ac 2ab'
_symmetry_space_group_name_H-M 'P b c a'
_atom_sites_solution_hydrogens geom
_atom_sites_solution_primary direct
_atom_sites_solution_secondary difmap
_audit_creation_method SHELXL-97
_cell_angle_alpha 90.00
_cell_angle_beta 90.00
_cell_angle_gamma 90.00
_cell_formula_units_Z 8
_cell_length_a 12.9059(10)
_cell_length_b 14.8605(11)
_cell_length_c 14.9432(11)
_cell_measurement_reflns_used 4823
_cell_measurement_temperature 100(2)
_cell_measurement_theta_max 27
_cell_measurement_theta_min 4
_cell_volume 2865.9(4)
_computing_cell_refinement 'SAINT-Plus (Bruker, 2007)'
_computing_data_collection 'APEX2 (Bruker, 2007)'
_computing_data_reduction 'SAINT-Plus (Bruker, 2007)'
_computing_molecular_graphics 'SHELXTL (Sheldrick, 2008)'
_computing_publication_material 'SHELXTL (Sheldrick, 2008)'
_computing_structure_refinement 'SHELXTL (Sheldrick, 2008)'
_computing_structure_solution 'SHELXTL (Sheldrick, 2008)'
_diffrn_ambient_temperature 100(2)
_diffrn_measured_fraction_theta_full 1.000
_diffrn_measured_fraction_theta_max 1.000
_diffrn_measurement_device_type 'Bruker APEXII CCD'
_diffrn_measurement_method '\f and \w scans'
_diffrn_radiation_monochromator graphite
_diffrn_radiation_source 'fine-focus sealed tube'
_diffrn_radiation_type MoK\a
_diffrn_radiation_wavelength 0.71073
_diffrn_reflns_av_R_equivalents 0.0603
_diffrn_reflns_av_sigmaI/netI 0.0294
_diffrn_reflns_limit_h_max 16
_diffrn_reflns_limit_h_min -16
_diffrn_reflns_limit_k_max 18
_diffrn_reflns_limit_k_min -18
_diffrn_reflns_limit_l_max 19
_diffrn_reflns_limit_l_min -19
_diffrn_reflns_number 27850
_diffrn_reflns_theta_full 27.00
_diffrn_reflns_theta_max 27.00
_diffrn_reflns_theta_min 2.50
_exptl_absorpt_coefficient_mu 15.314
_exptl_absorpt_correction_T_max 0.191
_exptl_absorpt_correction_T_min 0.085
_exptl_absorpt_correction_type multi-scan
_exptl_absorpt_process_details '(SADABS; Bruker, 2001)'
_exptl_crystal_colour colorless
_exptl_crystal_density_diffrn 3.016
_exptl_crystal_density_method 'not measured'
_exptl_crystal_description prism
_exptl_crystal_F_000 2304
_exptl_crystal_size_max 0.18
_exptl_crystal_size_mid 0.16
_exptl_crystal_size_min 0.11
_refine_diff_density_max 0.737
_refine_diff_density_min -1.360
_refine_ls_extinction_method none
_refine_ls_goodness_of_fit_ref 1.000
_refine_ls_hydrogen_treatment constr
_refine_ls_matrix_type full
_refine_ls_number_parameters 138
_refine_ls_number_reflns 3135
_refine_ls_number_restraints 0
_refine_ls_restrained_S_all 1.000
_refine_ls_R_factor_all 0.0322
_refine_ls_R_factor_gt 0.0247
_refine_ls_shift/su_max 0.002
_refine_ls_shift/su_mean 0.000
_refine_ls_structure_factor_coef Fsqd
_refine_ls_weighting_details 'calc w=1/[\s^2^(Fo^2^)+(0.0300P)^2^+3.0000P] where P=(Fo^2^+2Fc^2^)/3'
_refine_ls_weighting_scheme calc
_refine_ls_wR_factor_gt 0.0544
_refine_ls_wR_factor_ref 0.0575
_reflns_number_gt 2746
_reflns_number_total 3135
_reflns_threshold_expression I>2\s(I)
_cod_data_source_file hy2334.cif
_cod_data_source_block I
_cod_database_code 2226939
_cod_database_fobs_code 2226939

loop_
_symmetry_equiv_pos_as_xyz
'x, y, z'
'-x+1/2, -y, z+1/2'
'-x, y+1/2, -z+1/2'
'x+1/2, -y+1/2, -z'
'-x, -y, -z'
'x-1/2, y, -z-1/2'
'x, -y-1/2, z-1/2'
'-x-1/2, y-1/2, z'

loop_
_atom_site_type_symbol
_atom_site_label
_atom_site_fract_x
_atom_site_fract_y
_atom_site_fract_z
_atom_site_U_iso_or_equiv
_atom_site_adp_type
_atom_site_calc_flag
_atom_site_refinement_flags
_atom_site_occupancy
_atom_site_disorder_assembly
_atom_site_disorder_group
Hg Hg1 0.510845(16) 0.378820(14) 0.225249(14) 0.01739(7) Uani d . 1 . .
I I1 0.59477(3) 0.23923(3) 0.14062(3) 0.02478(10) Uani d . 1 . .
I I2 0.46410(3) 0.41700(2) 0.39435(2) 0.02213(9) Uani d . 1 . .
S S1 0.61688(11) 0.68779(9) 0.15627(10) 0.0197(3) Uani d . 1 . .
S S2 0.24214(11) 0.45250(10) 0.00224(9) 0.0209(3) Uani d . 1 . .
N N1 0.5553(3) 0.5267(3) 0.1740(3) 0.0169(9) Uani d . 1 . .
N N2 0.3846(3) 0.4293(3) 0.1177(3) 0.0158(9) Uani d . 1 . .
C C1 0.6287(4) 0.5813(4) 0.2004(4) 0.0177(11) Uani d . 1 . .
C C2 0.5076(4) 0.6562(4) 0.1008(4) 0.0203(12) Uani d . 1 . .
H H2A 0.4678 0.6948 0.0637 0.024 Uiso calc R 1 . .
C C3 0.4849(4) 0.5682(4) 0.1169(4) 0.0181(11) Uani d . 1 . .
C C4 0.3987(4) 0.5150(4) 0.0821(3) 0.0166(11) Uani d . 1 . .
C C5 0.3287(4) 0.5378(4) 0.0189(4) 0.0186(11) Uani d . 1 . .
H H5A 0.3278 0.5936 -0.0121 0.022 Uiso calc R 1 . .
C C6 0.3056(4) 0.3887(4) 0.0811(4) 0.0177(11) Uani d . 1 . .
C C7 0.7144(5) 0.5550(4) 0.2603(4) 0.0271(13) Uani d . 1 . .
H H7A 0.6860 0.5350 0.3178 0.041 Uiso calc R 1 . .
H H7B 0.7602 0.6066 0.2700 0.041 Uiso calc R 1 . .
H H7C 0.7537 0.5057 0.2330 0.041 Uiso calc R 1 . .
C C8 0.2714(5) 0.2959(4) 0.1047(4) 0.0260(13) Uani d . 1 . .
H H8A 0.2584 0.2923 0.1692 0.039 Uiso calc R 1 . .
H H8B 0.3257 0.2528 0.0882 0.039 Uiso calc R 1 . .
H H8C 0.2076 0.2815 0.0721 0.039 Uiso calc R 1 . .

loop_
_atom_site_aniso_label
_atom_site_aniso_U_11
_atom_site_aniso_U_22
_atom_site_aniso_U_33
_atom_site_aniso_U_12
_atom_site_aniso_U_13
_atom_site_aniso_U_23
Hg1 0.01885(11) 0.01823(11) 0.01509(11) 0.00215(8) -0.00002(8) 0.00063(8)
I1 0.0298(2) 0.0248(2) 0.01979(19) 0.01150(16) 0.00339(16) 0.00036(15)
I2 0.0271(2) 0.0226(2) 0.01672(18) 0.00144(15) 0.00188(14) -0.00428(14)
S1 0.0204(7) 0.0173(7) 0.0214(7) 0.0005(5) -0.0012(5) 0.0021(5)
S2 0.0201(7) 0.0259(8) 0.0166(7) 0.0026(5) -0.0042(5) 0.0006(6)
N1 0.018(2) 0.019(2) 0.013(2) 0.0015(18) 0.0012(18) 0.0033(18)
N2 0.016(2) 0.018(2) 0.013(2) 0.0047(17) 0.0009(17) -0.0022(18)
C1 0.018(3) 0.021(3) 0.014(3) 0.002(2) 0.000(2) 0.000(2)
C2 0.015(3) 0.025(3) 0.021(3) 0.005(2) 0.000(2) -0.001(2)
C3 0.017(3) 0.026(3) 0.011(3) 0.005(2) 0.004(2) 0.001(2)
C4 0.015(3) 0.022(3) 0.013(3) 0.002(2) 0.001(2) -0.003(2)
C5 0.020(3) 0.018(3) 0.018(3) 0.002(2) 0.007(2) -0.003(2)
C6 0.018(3) 0.019(3) 0.016(3) 0.004(2) 0.001(2) -0.005(2)
C7 0.027(3) 0.027(3) 0.028(3) -0.004(2) -0.010(3) 0.006(3)
C8 0.028(3) 0.023(3) 0.027(3) -0.001(2) -0.007(3) 0.000(3)

loop_
_atom_type_symbol
_atom_type_description
_atom_type_scat_dispersion_real
_atom_type_scat_dispersion_imag
_atom_type_scat_source
C C 0.0033 0.0016 'International Tables Vol C Tables 4.2.6.8 and 6.1.1.4'
H H 0.0000 0.0000 'International Tables Vol C Tables 4.2.6.8 and 6.1.1.4'
N N 0.0061 0.0033 'International Tables Vol C Tables 4.2.6.8 and 6.1.1.4'
S S 0.1246 0.1234 'International Tables Vol C Tables 4.2.6.8 and 6.1.1.4'
I I -0.4742 1.8119 'International Tables Vol C Tables 4.2.6.8 and 6.1.1.4'
Hg Hg -2.3894 9.2266 'International Tables Vol C Tables 4.2.6.8 and 6.1.1.4'

loop_
_geom_angle_atom_site_label_1
_geom_angle_atom_site_label_2
_geom_angle_atom_site_label_3
_geom_angle_site_symmetry_1
_geom_angle_site_symmetry_3
_geom_angle
_geom_angle_publ_flag
N1 Hg1 N2 . . 70.32(15) ?
N1 Hg1 I2 . . 99.35(11) ?
N2 Hg1 I2 . . 114.46(10) ?
N1 Hg1 I1 . . 117.74(11) ?
N2 Hg1 I1 . . 101.61(10) ?
I2 Hg1 I1 . . 135.280(14) ?
C2 S1 C1 . . 90.4(3) ?
C5 S2 C6 . . 89.9(3) ?
C1 N1 C3 . . 112.5(5) ?
C1 N1 Hg1 . . 130.2(4) ?
C3 N1 Hg1 . . 116.5(3) ?
C6 N2 C4 . . 111.4(4) ?
C6 N2 Hg1 . . 131.7(4) ?
C4 N2 Hg1 . . 116.9(3) ?
N1 C1 C7 . . 124.1(5) ?
N1 C1 S1 . . 113.0(4) ?
C7 C1 S1 . . 122.9(4) ?
C3 C2 S1 . . 110.9(4) ?
C3 C2 H2A . . 124.5 ?
S1 C2 H2A . . 124.5 ?
C2 C3 N1 . . 113.2(5) ?
C2 C3 C4 . . 128.4(5) ?
N1 C3 C4 . . 118.4(5) ?
C5 C4 N2 . . 114.2(5) ?
C5 C4 C3 . . 128.5(5) ?
N2 C4 C3 . . 117.3(5) ?
C4 C5 S2 . . 110.7(4) ?
C4 C5 H5A . . 124.7 ?
S2 C5 H5A . . 124.7 ?
N2 C6 C8 . . 124.1(5) ?
N2 C6 S2 . . 113.9(4) ?
C8 C6 S2 . . 122.1(4) ?
C1 C7 H7A . . 109.5 ?
C1 C7 H7B . . 109.5 ?
H7A C7 H7B . . 109.5 ?
C1 C7 H7C . . 109.5 ?
H7A C7 H7C . . 109.5 ?
H7B C7 H7C . . 109.5 ?
C6 C8 H8A . . 109.5 ?
C6 C8 H8B . . 109.5 ?
H8A C8 H8B . . 109.5 ?
C6 C8 H8C . . 109.5 ?
H8A C8 H8C . . 109.5 ?
H8B C8 H8C . . 109.5 ?

loop_
_geom_bond_atom_site_label_1
_geom_bond_atom_site_label_2
_geom_bond_site_symmetry_2
_geom_bond_distance
_geom_bond_publ_flag
Hg1 N1 . 2.397(4) y
Hg1 N2 . 2.408(4) y
Hg1 I1 . 2.6600(4) y
Hg1 I2 . 2.6592(4) y
S1 C2 . 1.701(6) ?
S1 C1 . 1.721(6) ?
S2 C5 . 1.708(6) ?
S2 C6 . 1.720(6) ?
N1 C1 . 1.309(7) ?
N1 C3 . 1.390(7) ?
N2 C6 . 1.304(7) ?
N2 C4 . 1.393(7) ?
C1 C7 . 1.475(8) ?
C2 C3 . 1.361(8) ?
C2 H2A . 0.9500 ?
C3 C4 . 1.462(8) ?
C4 C5 . 1.349(7) ?
C5 H5A . 0.9500 ?
C6 C8 . 1.491(8) ?
C7 H7A . 0.9800 ?
C7 H7B . 0.9800 ?
C7 H7C . 0.9800 ?
C8 H8A . 0.9800 ?
C8 H8B . 0.9800 ?
C8 H8C . 0.9800 ?

loop_
_geom_torsion_atom_site_label_1
_geom_torsion_atom_site_label_2
_geom_torsion_atom_site_label_3
_geom_torsion_atom_site_label_4
_geom_torsion_site_symmetry_1
_geom_torsion_site_symmetry_2
_geom_torsion_site_symmetry_3
_geom_torsion_site_symmetry_4
_geom_torsion
_geom_torsion_publ_flag
N2 Hg1 N1 C1 . . . . 174.2(5) ?
I2 Hg1 N1 C1 . . . . 61.5(5) ?
I1 Hg1 N1 C1 . . . . -92.7(5) ?
N2 Hg1 N1 C3 . . . . 5.1(3) ?
I2 Hg1 N1 C3 . . . . -107.6(4) ?
I1 Hg1 N1 C3 . . . . 98.2(4) ?
N1 Hg1 N2 C6 . . . . 174.7(5) ?
I2 Hg1 N2 C6 . . . . -93.8(5) ?
I1 Hg1 N2 C6 . . . . 59.1(5) ?
N1 Hg1 N2 C4 . . . . -0.7(3) ?
I2 Hg1 N2 C4 . . . . 90.8(3) ?
I1 Hg1 N2 C4 . . . . -116.3(3) ?
C3 N1 C1 C7 . . . . -179.2(5) ?
Hg1 N1 C1 C7 . . . . 11.3(8) ?
C3 N1 C1 S1 . . . . -0.4(6) ?
Hg1 N1 C1 S1 . . . . -169.9(2) ?
C2 S1 C1 N1 . . . . 0.4(4) ?
C2 S1 C1 C7 . . . . 179.3(5) ?
C1 S1 C2 C3 . . . . -0.4(4) ?
S1 C2 C3 N1 . . . . 0.2(6) ?
S1 C2 C3 C4 . . . . -179.6(4) ?
C1 N1 C3 C2 . . . . 0.1(7) ?
Hg1 N1 C3 C2 . . . . 171.1(4) ?
C1 N1 C3 C4 . . . . 180.0(5) ?
Hg1 N1 C3 C4 . . . . -9.0(6) ?
C6 N2 C4 C5 . . . . 0.4(6) ?
Hg1 N2 C4 C5 . . . . 176.8(4) ?
C6 N2 C4 C3 . . . . -179.8(5) ?
Hg1 N2 C4 C3 . . . . -3.5(6) ?
C2 C3 C4 C5 . . . . 8.0(9) ?
N1 C3 C4 C5 . . . . -171.9(5) ?
C2 C3 C4 N2 . . . . -171.8(5) ?
N1 C3 C4 N2 . . . . 8.4(7) ?
N2 C4 C5 S2 . . . . 0.3(6) ?
C3 C4 C5 S2 . . . . -179.5(4) ?
C6 S2 C5 C4 . . . . -0.6(4) ?
C4 N2 C6 C8 . . . . 179.5(5) ?
Hg1 N2 C6 C8 . . . . 3.9(8) ?
C4 N2 C6 S2 . . . . -0.9(6) ?
Hg1 N2 C6 S2 . . . . -176.6(2) ?
C5 S2 C6 N2 . . . . 0.9(4) ?
C5 S2 C6 C8 . . . . -179.5(5) ?
